data_7207376
loop_
_publ_author_name
'D'Vries, Richard F.'
'Iglesias, Marta'
'Snejko, Natalia'
'Alvarez-Garcia, Susana'
'Guti\'errez-Puebla, Enrique'
'Monge, M. Angeles'

_publ_section_title
;
 Mixed lanthanide succinate--sulfate 3D MOFs: catalysts in nitroaromatic
 reduction reactions and emitting materials
;
_journal_issue 3
_journal_name_full 'Journal of Materials Chemistry'
_journal_page_first 1191
_journal_paper_doi 10.1039/c1jm14677g
_journal_volume 22
_journal_year 2012
_chemical_formula_moiety 'C8 H12 O14 Pr2 S'
_chemical_formula_sum 'C8 H12 O14 Pr2 S'
_chemical_formula_weight 646.07
_chemical_name_systematic
;
?
;
_space_group_IT_number 14
_symmetry_cell_setting monoclinic
_symmetry_space_group_name_Hall '-P 2yn'
_symmetry_space_group_name_H-M 'P 1 21/n 1'
_atom_sites_solution_hydrogens geom
_atom_sites_solution_primary direct
_atom_sites_solution_secondary difmap
_audit_creation_method SHELXL-97
_cell_angle_alpha 90.00
_cell_angle_beta 110.2330(10)
_cell_angle_gamma 90.00
_cell_formula_units_Z 4
_cell_length_a 12.7580(10)
_cell_length_b 9.5881(8)
_cell_length_c 12.9304(11)
_cell_measurement_reflns_used 7211
_cell_measurement_temperature 571(2)
_cell_measurement_theta_max 29.23
_cell_measurement_theta_min 2.71
_cell_volume 1484.1(2)
_computing_cell_refinement 'Bruker SMART'
_computing_data_collection 'Bruker SMART'
_computing_data_reduction 'Bruker SAINT'
_computing_molecular_graphics 'Bruker SHELXTL'
_computing_publication_material 'Bruker SHELXTL'
_computing_structure_refinement 'SHELXL-97 (Sheldrick, 1997)'
_computing_structure_solution 'SHELXS-97 (Sheldrick, 1990)'
_diffrn_ambient_temperature 571(2)
_diffrn_measured_fraction_theta_full 0.995
_diffrn_measured_fraction_theta_max 0.995
_diffrn_measurement_device_type 'CCD area detector'
_diffrn_measurement_method 'phi and omega scans'
_diffrn_radiation_monochromator graphite
_diffrn_radiation_source 'fine-focus sealed tube'
_diffrn_radiation_type MoK\a
_diffrn_radiation_wavelength 0.71073
_diffrn_reflns_av_R_equivalents 0.0351
_diffrn_reflns_av_sigmaI/netI 0.0326
_diffrn_reflns_limit_h_max 15
_diffrn_reflns_limit_h_min -15
_diffrn_reflns_limit_k_max 11
_diffrn_reflns_limit_k_min -11
_diffrn_reflns_limit_l_max 16
_diffrn_reflns_limit_l_min -16
_diffrn_reflns_number 11810
_diffrn_reflns_theta_full 26.37
_diffrn_reflns_theta_max 26.37
_diffrn_reflns_theta_min 1.93
_exptl_absorpt_coefficient_mu 6.707
_exptl_absorpt_correction_T_max 0.8502
_exptl_absorpt_correction_T_min 0.4328
_exptl_absorpt_correction_type multi-scan
_exptl_absorpt_process_details SADABS
_exptl_crystal_colour green
_exptl_crystal_density_diffrn 2.891
_exptl_crystal_density_method 'not measured'
_exptl_crystal_description prism
_exptl_crystal_F_000 1224.0
_exptl_crystal_size_max 0.60
_exptl_crystal_size_mid 0.40
_exptl_crystal_size_min 0.10
_refine_diff_density_max 1.615
_refine_diff_density_min -1.251
_refine_diff_density_rms 0.214
_refine_ls_extinction_method none
_refine_ls_goodness_of_fit_ref 1.376
_refine_ls_hydrogen_treatment constr
_refine_ls_matrix_type full
_refine_ls_number_parameters 226
_refine_ls_number_reflns 3012
_refine_ls_number_restraints 0
_refine_ls_restrained_S_all 1.376
_refine_ls_R_factor_all 0.0429
_refine_ls_R_factor_gt 0.0356
_refine_ls_shift/su_max 0.000
_refine_ls_shift/su_mean 0.000
_refine_ls_structure_factor_coef Fsqd
_refine_ls_weighting_details 'calc w=1/[\s^2^(Fo^2^)+(0.0000P)^2^+23.7203P] where P=(Fo^2^+2Fc^2^)/3'
_refine_ls_weighting_scheme calc
_refine_ls_wR_factor_gt 0.0907
_refine_ls_wR_factor_ref 0.0925
_reflns_number_gt 2705
_reflns_number_total 3012
_reflns_threshold_expression >2sigma(I)
_cod_data_source_file c1jm14677g.txt
_cod_data_source_block data2t_2
_cod_depositor_comments
;
The following automatic conversions were performed:

'_symmetry_cell_setting' value 'Monoclinic' changed to 'monoclinic'
according to /home/saulius/struct/CIF-dictionaries/cif_core.dic
dictionary named 'cif_core.dic' version 2.4.1 from 2010-06-29.

Automatic conversion script
Id: cif_fix_values 1715 2011-07-08 13:25:40Z adriana 
;
_cod_original_sg_symbol_H-M P2(1)/n
_cod_database_code 7207376

loop_
_symmetry_equiv_pos_as_xyz
'x, y, z'
'-x+1/2, y+1/2, -z+1/2'
'-x, -y, -z'
'x-1/2, -y-1/2, z-1/2'

loop_
_atom_site_label
_atom_site_type_symbol
_atom_site_fract_x
_atom_site_fract_y
_atom_site_fract_z
_atom_site_U_iso_or_equiv
_atom_site_adp_type
_atom_site_occupancy
_atom_site_symmetry_multiplicity
_atom_site_calc_flag
_atom_site_refinement_flags
Pr1 Pr -0.04115(4) 0.15849(5) 0.38439(4) 0.01044(13) Uani 1 1 d .
Pr2 Pr 0.05132(4) 0.36598(5) 0.13085(3) 0.01038(13) Uani 1 1 d .
S1 S 0.24912(17) -0.0031(2) 0.50241(17) 0.0123(4) Uani 1 1 d .
O2 O 0.0598(5) 0.3621(6) 0.3353(5) 0.0164(13) Uani 1 1 d .
O6 O -0.0469(5) 0.1696(6) 0.1846(5) 0.0176(13) Uani 1 1 d .
O14 O 0.1635(5) 0.0994(7) 0.4404(5) 0.0207(14) Uani 1 1 d .
C1 C 0.1374(8) 0.4513(9) 0.3656(7) 0.0170(18) Uani 1 1 d .
O1 O 0.1699(6) 0.5065(7) 0.2932(5) 0.0242(15) Uani 1 1 d .
O12 O -0.2034(5) 0.1005(7) 0.4364(5) 0.0182(13) Uani 1 1 d .
C7 C -0.1392(7) 0.1031(8) 0.1435(7) 0.0117(17) Uani 1 1 d .
C6 C -0.1919(7) 0.0922(10) 0.0219(7) 0.0176(19) Uani 1 1 d .
H6A H -0.1411 0.0435 -0.0069 0.021 Uiso 1 1 calc R
H6B H -0.2028 0.1854 -0.0092 0.021 Uiso 1 1 calc R
C5 C -0.0025(7) 0.2586(9) -0.0935(7) 0.0152(18) Uani 1 1 d .
O11 O -0.1552(5) 0.4269(7) 0.0818(5) 0.0172(13) Uani 1 1 d .
O10 O 0.1926(6) 0.1954(7) 0.2388(5) 0.0259(16) Uani 1 1 d .
H10A H 0.2374 0.1236 0.2171 0.073 Uiso 1 1 d .
H10B H 0.1917 0.1723 0.3136 0.050 Uiso 1 1 d .
O9 O 0.2125(5) 0.4202(7) 0.0767(5) 0.0203(14) Uani 1 1 d .
O3 O -0.0005(6) 0.3111(7) 0.5464(5) 0.0254(15) Uani 1 1 d .
O13 O -0.1755(6) 0.3452(7) 0.2866(5) 0.0238(15) Uani 1 1 d .
H13A H -0.2171 0.4145 0.3151 0.071 Uiso 1 1 d .
H13B H -0.1854 0.3671 0.2084 0.049 Uiso 1 1 d .
O8 O 0.0261(5) 0.6140(6) 0.0789(5) 0.0158(13) Uani 1 1 d .
O5 O -0.1813(5) 0.0486(7) 0.2077(5) 0.0230(15) Uani 1 1 d .
C2 C 0.1968(8) 0.4833(10) 0.4842(7) 0.0202(19) Uani 1 1 d .
H2A H 0.1523 0.4528 0.5275 0.024 Uiso 1 1 calc R
H2B H 0.2087 0.5830 0.4943 0.024 Uiso 1 1 calc R
C8 C 0.0249(7) 0.2220(9) 0.6214(7) 0.0146(18) Uani 1 1 d .
O4 O 0.0257(5) 0.0929(6) 0.5963(5) 0.0178(13) Uani 1 1 d .
C4 C -0.0283(8) 0.2039(10) -0.2085(7) 0.0179(19) Uani 1 1 d .
H4A H -0.1047 0.2274 -0.2527 0.022 Uiso 1 1 calc R
H4B H -0.0214 0.1031 -0.2064 0.022 Uiso 1 1 calc R
O7 O 0.0425(6) 0.1837(7) -0.0110(5) 0.0257(15) Uani 1 1 d .
C3 C 0.0513(8) 0.2663(10) -0.2610(7) 0.020(2) Uani 1 1 d .
H3A H 0.0477 0.3672 -0.2580 0.024 Uiso 1 1 calc R
H3B H 0.1270 0.2382 -0.2185 0.024 Uiso 1 1 calc R

loop_
_atom_site_aniso_label
_atom_site_aniso_U_11
_atom_site_aniso_U_22
_atom_site_aniso_U_33
_atom_site_aniso_U_23
_atom_site_aniso_U_13
_atom_site_aniso_U_12
Pr1 0.0110(2) 0.0120(2) 0.0085(2) 0.00096(17) 0.00373(17) -0.00069(18)
Pr2 0.0111(2) 0.0121(2) 0.0082(2) 0.00102(17) 0.00370(17) -0.00013(18)
S1 0.0117(10) 0.0138(10) 0.0128(10) 0.0001(8) 0.0062(8) -0.0005(8)
O2 0.019(3) 0.015(3) 0.018(3) -0.001(2) 0.010(3) -0.005(3)
O6 0.018(3) 0.019(3) 0.016(3) -0.003(3) 0.006(3) -0.005(3)
O14 0.020(3) 0.019(3) 0.023(3) 0.008(3) 0.008(3) 0.005(3)
C1 0.028(5) 0.007(4) 0.020(4) -0.001(3) 0.012(4) 0.006(4)
O1 0.028(4) 0.031(4) 0.013(3) 0.000(3) 0.006(3) -0.016(3)
O12 0.013(3) 0.026(3) 0.020(3) 0.006(3) 0.010(3) -0.002(3)
C7 0.008(4) 0.010(4) 0.013(4) -0.004(3) -0.002(3) 0.002(3)
C6 0.017(4) 0.020(5) 0.011(4) 0.000(3) 0.001(3) -0.005(4)
C5 0.015(4) 0.019(4) 0.014(4) -0.003(4) 0.007(3) -0.003(4)
O11 0.016(3) 0.020(3) 0.015(3) 0.006(3) 0.004(3) 0.005(3)
O10 0.029(4) 0.030(4) 0.024(4) 0.012(3) 0.016(3) 0.012(3)
O9 0.021(3) 0.024(3) 0.018(3) 0.006(3) 0.008(3) 0.001(3)
O3 0.040(4) 0.019(3) 0.018(3) 0.000(3) 0.011(3) 0.001(3)
O13 0.027(4) 0.025(4) 0.024(3) 0.009(3) 0.015(3) 0.010(3)
O8 0.023(3) 0.013(3) 0.012(3) -0.003(2) 0.007(2) 0.001(3)
O5 0.023(3) 0.032(4) 0.013(3) 0.004(3) 0.005(3) -0.014(3)
C2 0.022(5) 0.020(5) 0.018(5) -0.001(4) 0.007(4) -0.002(4)
C8 0.012(4) 0.015(4) 0.016(4) -0.003(3) 0.005(3) 0.002(3)
O4 0.025(3) 0.013(3) 0.013(3) -0.002(2) 0.004(3) 0.002(3)
C4 0.021(5) 0.018(4) 0.019(4) -0.008(4) 0.013(4) 0.000(4)
O7 0.044(4) 0.017(3) 0.017(3) 0.003(3) 0.012(3) 0.008(3)
C3 0.026(5) 0.016(4) 0.016(4) -0.004(4) 0.004(4) 0.002(4)

loop_
_atom_type_symbol
_atom_type_description
_atom_type_scat_dispersion_real
_atom_type_scat_dispersion_imag
_atom_type_scat_source
C C 0.0033 0.0016 'International Tables Vol C Tables 4.2.6.8 and 6.1.1.4'
H H 0.0000 0.0000 'International Tables Vol C Tables 4.2.6.8 and 6.1.1.4'
O O 0.0106 0.0060 'International Tables Vol C Tables 4.2.6.8 and 6.1.1.4'
S S 0.1246 0.1234 'International Tables Vol C Tables 4.2.6.8 and 6.1.1.4'
Pr Pr -0.2180 2.8214 'International Tables Vol C Tables 4.2.6.8 and 6.1.1.4'

loop_
_geom_angle_atom_site_label_1
_geom_angle_atom_site_label_2
_geom_angle_atom_site_label_3
_geom_angle
_geom_angle_site_symmetry_1
_geom_angle_site_symmetry_3
O4 Pr1 O12 78.0(2) 3_556 .
O4 Pr1 O3 121.2(2) 3_556 .
O12 Pr1 O3 81.4(2) . .
O4 Pr1 O13 141.4(2) 3_556 .
O12 Pr1 O13 78.7(2) . .
O3 Pr1 O13 84.9(2) . .
O4 Pr1 O14 73.0(2) 3_556 .
O12 Pr1 O14 139.4(2) . .
O3 Pr1 O14 89.8(2) . .
O13 Pr1 O14 140.1(2) . .
O4 Pr1 O2 139.5(2) 3_556 .
O12 Pr1 O2 142.5(2) . .
O3 Pr1 O2 77.2(2) . .
O13 Pr1 O2 69.0(2) . .
O14 Pr1 O2 71.3(2) . .
O4 Pr1 O6 96.8(2) 3_556 .
O12 Pr1 O6 123.6(2) . .
O3 Pr1 O6 139.3(2) . .
O13 Pr1 O6 71.6(2) . .
O14 Pr1 O6 88.0(2) . .
O2 Pr1 O6 63.62(19) . .
O4 Pr1 O5 72.1(2) 3_556 .
O12 Pr1 O5 76.0(2) . .
O3 Pr1 O5 150.7(2) . .
O13 Pr1 O5 72.6(2) . .
O14 Pr1 O5 119.5(2) . .
O2 Pr1 O5 110.37(19) . .
O6 Pr1 O5 49.97(19) . .
O4 Pr1 O4 70.8(2) 3_556 .
O12 Pr1 O4 70.3(2) . .
O3 Pr1 O4 50.4(2) . .
O13 Pr1 O4 127.8(2) . .
O14 Pr1 O4 73.6(2) . .
O2 Pr1 O4 115.58(19) . .
O6 Pr1 O4 160.1(2) . .
O5 Pr1 O4 133.89(19) . .
O4 Pr1 C8 96.6(2) 3_556 .
O12 Pr1 C8 74.1(2) . .
O3 Pr1 C8 24.7(2) . .
O13 Pr1 C8 106.1(2) . .
O14 Pr1 C8 81.5(2) . .
O2 Pr1 C8 96.5(2) . .
O6 Pr1 C8 159.8(2) . .
O5 Pr1 C8 149.7(2) . .
O4 Pr1 C8 25.7(2) . .
O4 Pr1 C7 85.4(2) 3_556 .
O12 Pr1 C7 99.1(2) . .
O3 Pr1 C7 152.4(2) . .
O13 Pr1 C7 68.4(2) . .
O14 Pr1 C7 106.2(2) . .
O2 Pr1 C7 86.6(2) . .
O6 Pr1 C7 25.4(2) . .
O5 Pr1 C7 24.7(2) . .
O4 Pr1 C7 155.4(2) . .
C8 Pr1 C7 172.3(2) . .
O4 Pr1 Pr1 37.21(14) 3_556 3_556
O12 Pr1 Pr1 70.27(15) . 3_556
O3 Pr1 Pr1 84.01(15) . 3_556
O13 Pr1 Pr1 148.26(15) . 3_556
O14 Pr1 Pr1 69.41(14) . 3_556
O2 Pr1 Pr1 136.25(14) . 3_556
O6 Pr1 Pr1 132.16(14) . 3_556
O5 Pr1 Pr1 105.30(15) . 3_556
O4 Pr1 Pr1 33.62(13) . 3_556
C8 Pr1 Pr1 59.35(17) . 3_556
C7 Pr1 Pr1 122.36(16) . 3_556
O9 Pr2 O8 76.1(2) . .
O9 Pr2 O10 77.4(2) . .
O8 Pr2 O10 142.4(2) . .
O9 Pr2 O6 142.6(2) . .
O8 Pr2 O6 140.9(2) . .
O10 Pr2 O6 71.4(2) . .
O9 Pr2 O7 76.6(2) . .
O8 Pr2 O7 120.3(2) . .
O10 Pr2 O7 78.0(2) . .
O6 Pr2 O7 77.1(2) . .
O9 Pr2 O1 78.6(2) . .
O8 Pr2 O1 72.2(2) . .
O10 Pr2 O1 76.9(2) . .
O6 Pr2 O1 112.8(2) . .
O7 Pr2 O1 147.8(2) . .
O9 Pr2 O8 74.6(2) . 3_565
O8 Pr2 O8 70.8(2) . 3_565
O10 Pr2 O8 126.0(2) . 3_565
O6 Pr2 O8 107.81(19) . 3_565
O7 Pr2 O8 51.1(2) . 3_565
O1 Pr2 O8 138.4(2) . 3_565
O9 Pr2 O11 141.0(2) . .
O8 Pr2 O11 71.7(2) . .
O10 Pr2 O11 141.1(2) . .
O6 Pr2 O11 70.5(2) . .
O7 Pr2 O11 101.3(2) . .
O1 Pr2 O11 110.8(2) . .
O8 Pr2 O11 74.47(19) 3_565 .
O9 Pr2 O2 123.3(2) . .
O8 Pr2 O2 104.24(19) . .
O10 Pr2 O2 69.7(2) . .
O6 Pr2 O2 63.58(19) . .
O7 Pr2 O2 135.0(2) . .
O1 Pr2 O2 50.12(19) . .
O8 Pr2 O2 160.57(19) 3_565 .
O11 Pr2 O2 86.12(19) . .
O9 Pr2 C5 73.9(2) . .
O8 Pr2 C5 96.1(2) . .
O10 Pr2 C5 101.7(2) . .
O6 Pr2 C5 92.4(2) . .
O7 Pr2 C5 25.1(2) . .
O1 Pr2 C5 152.1(2) . .
O8 Pr2 C5 26.0(2) 3_565 .
O11 Pr2 C5 88.1(2) . .
O2 Pr2 C5 155.9(2) . .
O9 Pr2 C1 100.6(2) . .
O8 Pr2 C1 88.8(2) . .
O10 Pr2 C1 70.4(2) . .
O6 Pr2 C1 88.1(2) . .
O7 Pr2 C1 148.0(2) . .
O1 Pr2 C1 25.0(2) . .
O8 Pr2 C1 159.7(2) 3_565 .
O11 Pr2 C1 100.1(2) . .
O2 Pr2 C1 25.2(2) . .
C5 Pr2 C1 171.4(2) . .
O9 Pr2 Pr2 71.93(15) . 3_565
O8 Pr2 Pr2 36.15(13) . 3_565
O10 Pr2 Pr2 147.61(15) . 3_565
O6 Pr2 Pr2 131.18(14) . 3_565
O7 Pr2 Pr2 84.96(15) . 3_565
O1 Pr2 Pr2 106.42(15) . 3_565
O8 Pr2 Pr2 34.68(13) 3_565 3_565
O11 Pr2 Pr2 69.09(13) . 3_565
O2 Pr2 Pr2 137.48(14) . 3_565
C5 Pr2 Pr2 60.16(18) . 3_565
C1 Pr2 Pr2 124.99(16) . 3_565
O12 S1 O9 110.3(4) 3_556 2_545
O12 S1 O14 110.9(4) 3_556 .
O9 S1 O14 108.3(4) 2_545 .
O12 S1 O11 108.9(4) 3_556 4_666
O9 S1 O11 109.5(4) 2_545 4_666
O14 S1 O11 108.9(4) . 4_666
C1 O2 Pr1 148.7(6) . .
C1 O2 Pr2 93.3(5) . .
Pr1 O2 Pr2 114.7(2) . .
C7 O6 Pr2 137.7(5) . .
C7 O6 Pr1 95.7(5) . .
Pr2 O6 Pr1 118.1(2) . .
S1 O14 Pr1 143.2(4) . .
O1 C1 O2 118.5(8) . .
O1 C1 C2 119.8(8) . .
O2 C1 C2 121.5(8) . .
O1 C1 Pr2 57.1(4) . .
O2 C1 Pr2 61.5(4) . .
C2 C1 Pr2 171.2(6) . .
C1 O1 Pr2 97.9(5) . .
S1 O12 Pr1 145.3(4) 3_556 .
O5 C7 O6 118.6(7) . .
O5 C7 C6 122.2(7) . .
O6 C7 C6 119.2(8) . .
O5 C7 Pr1 60.1(4) . .
O6 C7 Pr1 58.9(4) . .
C6 C7 Pr1 173.6(6) . .
C7 C6 C2 113.8(7) . 4_565
O7 C5 O8 118.8(8) . 3_565
O7 C5 C4 121.5(8) . .
O8 C5 C4 119.6(8) 3_565 .
O7 C5 Pr2 58.3(5) . .
O8 C5 Pr2 60.5(4) 3_565 .
C4 C5 Pr2 179.2(6) . .
S1 O11 Pr2 144.4(4) 4_565 .
S1 O9 Pr2 144.9(4) 2 .
C8 O3 Pr1 100.2(5) . .
C5 O8 Pr2 153.0(5) 3_565 .
C5 O8 Pr2 93.5(5) 3_565 3_565
Pr2 O8 Pr2 109.2(2) . 3_565
C7 O5 Pr1 95.2(5) . .
C1 C2 C6 108.6(7) . 4_666
O3 C8 O4 119.1(8) . .
O3 C8 C3 120.1(8) . 1_556
O4 C8 C3 120.8(8) . 1_556
O3 C8 Pr1 55.2(4) . .
O4 C8 Pr1 63.9(4) . .
C3 C8 Pr1 174.5(6) 1_556 .
C8 O4 Pr1 160.4(6) . 3_556
C8 O4 Pr1 90.3(5) . .
Pr1 O4 Pr1 109.2(2) 3_556 .
C5 C4 C3 110.6(7) . .
C5 O7 Pr2 96.6(5) . .
C8 C3 C4 112.9(8) 1_554 .

loop_
_geom_bond_atom_site_label_1
_geom_bond_atom_site_label_2
_geom_bond_distance
_geom_bond_site_symmetry_2
Pr1 O4 2.424(6) 3_556
Pr1 O12 2.452(6) .
Pr1 O3 2.459(6) .
Pr1 O13 2.498(6) .
Pr1 O14 2.521(6) .
Pr1 O2 2.537(6) .
Pr1 O6 2.562(6) .
Pr1 O5 2.589(6) .
Pr1 O4 2.648(6) .
Pr1 C8 2.948(8) .
Pr1 C7 2.976(8) .
Pr2 O9 2.446(6) .
Pr2 O8 2.462(6) .
Pr2 O10 2.476(7) .
Pr2 O6 2.490(6) .
Pr2 O7 2.508(6) .
Pr2 O1 2.512(6) .
Pr2 O8 2.552(6) 3_565
Pr2 O11 2.555(6) .
Pr2 O2 2.609(6) .
Pr2 C5 2.928(8) .
Pr2 C1 2.963(9) .
S1 O12 1.468(6) 3_556
S1 O9 1.474(6) 2_545
S1 O14 1.482(6) .
S1 O11 1.488(6) 4_666
O2 C1 1.264(11) .
O6 C7 1.281(10) .
C1 O1 1.262(11) .
C1 C2 1.489(12) .
O12 S1 1.468(6) 3_556
C7 O5 1.249(10) .
C7 C6 1.485(11) .
C6 C2 1.516(12) 4_565
C5 O7 1.249(11) .
C5 O8 1.287(11) 3_565
C5 C4 1.501(12) .
O11 S1 1.488(6) 4_565
O9 S1 1.474(6) 2
O3 C8 1.249(11) .
O8 C5 1.287(11) 3_565
O8 Pr2 2.552(6) 3_565
C2 C6 1.516(12) 4_666
C8 O4 1.281(10) .
C8 C3 1.500(12) 1_556
O4 Pr1 2.424(6) 3_556
C4 C3 1.525(13) .
C3 C8 1.500(12) 1_554
